data_7151429
loop_
_publ_author_name
'Jean-Fran\,cois Berrien'
'Olivier Provot'
'Jo\"elle Mayrargue'
'Michel Coquillay'
'Liliane Cic\'eron'
'Fr\'ed\'erick Gay'
'Martin Danis'
'Anne Robert'
'Bernard Meunier'

_publ_section_title
;
 Alkylation of manganese(II) tetraphenylporphyrin by a synthetic
 antimalarial trioxane
;
_journal_issue 16
_journal_name_full 'Org. Biomol. Chem.'
_journal_page_first 2859
_journal_page_last 2864
_journal_paper_doi 10.1039/b302835f
_journal_volume 1
_journal_year 2003
_chemical_formula_sum 'C14 H22 O4'
_chemical_formula_weight 254.32
_space_group_IT_number 15
_symmetry_cell_setting monoclinic
_symmetry_space_group_name_Hall '-C 2yc'
_symmetry_space_group_name_H-M 'C 1 2/c 1'
_atom_sites_solution_hydrogens geom
_atom_sites_solution_primary direct
_atom_sites_solution_secondary difmap
_audit_creation_method SHELXL-97
_cell_angle_alpha 90.00
_cell_angle_beta 109.83(3)
_cell_angle_gamma 90.00
_cell_formula_units_Z 8
_cell_length_a 21.864(9)
_cell_length_b 6.091(3)
_cell_length_c 20.852(9)
_cell_measurement_reflns_used 24
_cell_measurement_temperature 293(2)
_cell_measurement_theta_max 8.8
_cell_measurement_theta_min 7.1
_cell_volume 2612(2)
_computing_structure_refinement 'SHELXL-97 (Sheldrick, 1997)'
_diffrn_ambient_temperature 293(2)
_diffrn_measured_fraction_theta_full 0.793
_diffrn_measured_fraction_theta_max 0.793
_diffrn_measurement_device_type 'CAD4 Enraf-Nonius'
_diffrn_radiation_monochromator graphite
_diffrn_radiation_source 'fine-focus sealed tube'
_diffrn_radiation_type MoK\a
_diffrn_radiation_wavelength 0.71073
_diffrn_reflns_av_R_equivalents 0.0439
_diffrn_reflns_av_sigmaI/netI 0.0705
_diffrn_reflns_limit_h_max 28
_diffrn_reflns_limit_h_min -27
_diffrn_reflns_limit_k_max 8
_diffrn_reflns_limit_k_min 0
_diffrn_reflns_limit_l_max 27
_diffrn_reflns_limit_l_min -27
_diffrn_reflns_number 3849
_diffrn_reflns_theta_full 27.97
_diffrn_reflns_theta_max 27.97
_diffrn_reflns_theta_min 2.08
_exptl_absorpt_coefficient_mu 0.093
_exptl_absorpt_correction_type none
_exptl_crystal_colour colourless
_exptl_crystal_density_diffrn 1.293
_exptl_crystal_density_method 'not measured'
_exptl_crystal_F_000 1104
_exptl_crystal_size_max 1.0
_exptl_crystal_size_mid 0.3
_exptl_crystal_size_min 0.2
_refine_diff_density_max 0.395
_refine_diff_density_min -0.315
_refine_diff_density_rms 0.055
_refine_ls_extinction_method none
_refine_ls_goodness_of_fit_ref 1.013
_refine_ls_hydrogen_treatment mixed
_refine_ls_matrix_type full
_refine_ls_number_parameters 163
_refine_ls_number_reflns 2486
_refine_ls_number_restraints 0
_refine_ls_restrained_S_all 1.013
_refine_ls_R_factor_all 0.1045
_refine_ls_R_factor_gt 0.0502
_refine_ls_shift/su_max 0.000
_refine_ls_shift/su_mean 0.000
_refine_ls_structure_factor_coef Fsqd
_refine_ls_weighting_details 'calc w=1/[\s^2^(Fo^2^)+(0.0812P)^2^+0.0000P] where P=(Fo^2^+2Fc^2^)/3'
_refine_ls_weighting_scheme calc
_refine_ls_wR_factor_gt 0.1300
_refine_ls_wR_factor_ref 0.1542
_reflns_number_gt 1551
_reflns_number_total 2486
_reflns_threshold_expression >2sigma(I)
_cod_data_source_file b302835f.txt
_cod_data_source_block jf15
_cod_original_sg_symbol_H-M C2/c
_cod_database_code 7151429

loop_
_symmetry_equiv_pos_as_xyz
'x, y, z'
'-x, y, -z+1/2'
'x+1/2, y+1/2, z'
'-x+1/2, y+1/2, -z+1/2'
'-x, -y, -z'
'x, -y, z-1/2'
'-x+1/2, -y+1/2, -z'
'x+1/2, -y+1/2, z-1/2'

loop_
_atom_site_label
_atom_site_type_symbol
_atom_site_fract_x
_atom_site_fract_y
_atom_site_fract_z
_atom_site_U_iso_or_equiv
_atom_site_adp_type
_atom_site_occupancy
_atom_site_symmetry_multiplicity
_atom_site_calc_flag
_atom_site_refinement_flags
_atom_site_disorder_assembly
_atom_site_disorder_group
O4 O 0.37639(6) 0.1276(2) 0.67148(7) 0.0291(4) Uani 1 1 d . . .
O1 O 0.39032(7) -0.2869(2) 0.62426(8) 0.0370(4) Uani 1 1 d . . .
O2 O 0.43953(7) -0.1156(2) 0.63464(8) 0.0346(4) Uani 1 1 d . . .
O17 O 0.31234(8) -0.4247(2) 0.65822(9) 0.0455(5) Uani 1 1 d . . .
H17 H 0.3298 -0.5446 0.6598 0.068 Uiso 1 1 calc R . .
C3 C 0.40859(10) 0.0953(3) 0.62293(11) 0.0282(5) Uani 1 1 d . . .
C5 C 0.32541(10) -0.0360(3) 0.66427(11) 0.0296(5) Uani 1 1 d . . .
C6 C 0.35970(10) -0.2603(3) 0.67548(11) 0.0319(5) Uani 1 1 d . . .
C7 C 0.46630(10) 0.2486(3) 0.63880(11) 0.0335(5) Uani 1 1 d . . .
H7A H 0.4976 0.2107 0.6829 0.040 Uiso 1 1 calc R . .
H7B H 0.4519 0.3979 0.6415 0.040 Uiso 1 1 calc R . .
C8 C 0.49919(12) 0.2370(4) 0.58516(12) 0.0441(6) Uani 1 1 d . . .
H8A H 0.5199 0.0948 0.5876 0.053 Uiso 1 1 calc R . .
H8B H 0.5328 0.3486 0.5947 0.053 Uiso 1 1 calc R . .
C9 C 0.45078(13) 0.2713(5) 0.51355(12) 0.0505(7) Uani 1 1 d . . .
H9B H 0.4341 0.4202 0.5093 0.061 Uiso 1 1 calc R . .
H9A H 0.4727 0.2521 0.4806 0.061 Uiso 1 1 calc R . .
C10 C 0.39457(13) 0.1103(4) 0.49820(12) 0.0464(6) Uani 1 1 d . . .
H10A H 0.4108 -0.0381 0.4986 0.056 Uiso 1 1 calc R . .
H10B H 0.3637 0.1394 0.4531 0.056 Uiso 1 1 calc R . .
C10A C 0.36030(10) 0.1300(4) 0.55083(10) 0.0337(5) Uani 1 1 d . . .
H10C H 0.3455 0.2825 0.5489 0.040 Uiso 1 1 calc R . .
C11 C 0.29968(11) -0.0120(4) 0.53518(12) 0.0397(6) Uani 1 1 d . . .
H11A H 0.3101 -0.1615 0.5265 0.048 Uiso 1 1 calc R . .
H11B H 0.2665 0.0423 0.4944 0.048 Uiso 1 1 calc R . .
C12 C 0.27335(10) -0.0108(4) 0.59413(12) 0.0375(5) Uani 1 1 d . . .
H12B H 0.2422 -0.1294 0.5875 0.045 Uiso 1 1 calc R . .
H12A H 0.2503 0.1260 0.5931 0.045 Uiso 1 1 calc R . .
C13 C 0.29823(11) 0.0115(4) 0.72099(12) 0.0393(6) Uani 1 1 d . . .
H13A H 0.2824 0.1615 0.7162 0.047 Uiso 1 1 calc R . .
H13B H 0.2614 -0.0846 0.7155 0.047 Uiso 1 1 calc R . .
C14 C 0.34676(12) -0.0183(5) 0.79216(13) 0.0496(7) Uani 1 1 d . . .
H14A H 0.3250 0.0020 0.8253 0.060 Uiso 1 1 calc R . .
H14B H 0.3805 0.0921 0.8006 0.060 Uiso 1 1 calc R . .
C15 C 0.37739(13) -0.2455(4) 0.80102(13) 0.0501(7) Uani 1 1 d . . .
H15A H 0.3444 -0.3555 0.7977 0.060 Uiso 1 1 calc R . .
H15B H 0.4102 -0.2568 0.8459 0.060 Uiso 1 1 calc R . .
C16 C 0.40839(11) -0.2897(4) 0.74688(11) 0.0404(6) Uani 1 1 d . . .
H16A H 0.4446 -0.1898 0.7534 0.049 Uiso 1 1 calc R . .
H16B H 0.4252 -0.4384 0.7520 0.049 Uiso 1 1 calc R . .

loop_
_atom_site_aniso_label
_atom_site_aniso_U_11
_atom_site_aniso_U_22
_atom_site_aniso_U_33
_atom_site_aniso_U_23
_atom_site_aniso_U_13
_atom_site_aniso_U_12
O4 0.0333(8) 0.0186(7) 0.0379(8) -0.0030(6) 0.0152(6) -0.0014(6)
O1 0.0480(9) 0.0155(7) 0.0509(10) -0.0029(6) 0.0212(7) 0.0000(6)
O2 0.0366(8) 0.0195(8) 0.0498(9) 0.0051(6) 0.0173(7) 0.0057(6)
O17 0.0485(10) 0.0204(8) 0.0655(12) -0.0016(7) 0.0165(8) -0.0076(7)
C3 0.0342(10) 0.0166(9) 0.0356(11) 0.0018(8) 0.0143(9) 0.0036(8)
C5 0.0296(10) 0.0209(10) 0.0389(12) -0.0006(8) 0.0125(9) -0.0018(8)
C6 0.0354(11) 0.0194(10) 0.0414(13) 0.0003(9) 0.0136(10) -0.0020(8)
C7 0.0348(11) 0.0219(11) 0.0431(13) -0.0007(9) 0.0125(10) -0.0021(9)
C8 0.0413(13) 0.0386(13) 0.0572(16) 0.0032(11) 0.0230(12) -0.0005(10)
C9 0.0589(16) 0.0511(16) 0.0495(16) 0.0094(12) 0.0291(13) 0.0025(12)
C10 0.0552(15) 0.0488(15) 0.0360(13) 0.0024(11) 0.0165(11) 0.0008(12)
C10A 0.0373(11) 0.0267(11) 0.0340(12) 0.0043(9) 0.0080(9) 0.0035(9)
C11 0.0375(12) 0.0354(12) 0.0373(13) -0.0003(10) 0.0011(10) 0.0000(10)
C12 0.0307(11) 0.0300(11) 0.0460(14) 0.0012(10) 0.0053(10) -0.0014(9)
C13 0.0402(12) 0.0313(12) 0.0528(15) -0.0008(11) 0.0243(12) -0.0013(10)
C14 0.0557(15) 0.0568(17) 0.0430(15) -0.0031(12) 0.0254(12) 0.0004(13)
C15 0.0514(14) 0.0565(17) 0.0411(14) 0.0120(12) 0.0139(11) -0.0032(13)
C16 0.0413(12) 0.0309(12) 0.0473(14) 0.0103(10) 0.0128(11) 0.0048(10)

loop_
_atom_type_symbol
_atom_type_description
_atom_type_scat_dispersion_real
_atom_type_scat_dispersion_imag
_atom_type_scat_source
C C 0.0033 0.0016 'International Tables Vol C Tables 4.2.6.8 and 6.1.1.4'
O O 0.0106 0.0060 'International Tables Vol C Tables 4.2.6.8 and 6.1.1.4'
H H 0.0000 0.0000 'International Tables Vol C Tables 4.2.6.8 and 6.1.1.4'

loop_
_geom_angle_atom_site_label_1
_geom_angle_atom_site_label_2
_geom_angle_atom_site_label_3
_geom_angle
_geom_angle_site_symmetry_1
_geom_angle_site_symmetry_3
_geom_angle_publ_flag
C3 O4 C5 111.98(15) . . ?
C6 O1 O2 108.18(14) . . ?
C3 O2 O1 109.48(14) . . ?
O4 C3 O2 108.68(15) . . ?
O4 C3 C7 109.55(16) . . ?
O2 C3 C7 101.84(16) . . ?
O4 C3 C10A 109.60(16) . . ?
O2 C3 C10A 114.80(17) . . ?
C7 C3 C10A 112.07(17) . . ?
O4 C5 C13 105.99(16) . . ?
O4 C5 C12 108.92(17) . . ?
C13 C5 C12 111.41(18) . . ?
O4 C5 C6 105.91(15) . . ?
C13 C5 C6 110.48(18) . . ?
C12 C5 C6 113.67(18) . . ?
O17 C6 O1 102.56(16) . . ?
O17 C6 C16 112.34(17) . . ?
O1 C6 C16 111.33(17) . . ?
O17 C6 C5 108.49(17) . . ?
O1 C6 C5 108.10(16) . . ?
C16 C6 C5 113.39(18) . . ?
C3 C7 C8 112.17(18) . . ?
C7 C8 C9 111.7(2) . . ?
C10 C9 C8 111.2(2) . . ?
C9 C10 C10A 110.9(2) . . ?
C11 C10A C10 113.87(19) . . ?
C11 C10A C3 113.10(17) . . ?
C10 C10A C3 110.58(18) . . ?
C10A C11 C12 111.34(18) . . ?
C11 C12 C5 114.17(18) . . ?
C14 C13 C5 114.25(19) . . ?
C13 C14 C15 111.2(2) . . ?
C14 C15 C16 111.0(2) . . ?
C6 C16 C15 111.42(19) . . ?

loop_
_geom_bond_atom_site_label_1
_geom_bond_atom_site_label_2
_geom_bond_distance
_geom_bond_site_symmetry_2
_geom_bond_publ_flag
O4 C3 1.429(2) . ?
O4 C5 1.464(2) . ?
O1 C6 1.449(3) . ?
O1 O2 1.461(2) . ?
O2 C3 1.434(2) . ?
O17 C6 1.397(3) . ?
C3 C7 1.513(3) . ?
C3 C10A 1.531(3) . ?
C5 C13 1.520(3) . ?
C5 C12 1.526(3) . ?
C5 C6 1.538(3) . ?
C6 C16 1.519(3) . ?
C7 C8 1.523(3) . ?
C8 C9 1.524(3) . ?
C9 C10 1.519(4) . ?
C10 C10A 1.529(3) . ?
C10A C11 1.522(3) . ?
C11 C12 1.524(3) . ?
C13 C14 1.514(4) . ?
C14 C15 1.521(4) . ?
C15 C16 1.525(3) . ?

loop_
_cod_related_entry_id
_cod_related_entry_database
_cod_related_entry_code
1 ChemSpider 4410998
